data_4345613
loop_
_publ_author_name
'Seebald, Leah M.'
'DeMott, Christopher M.'
'Ranganathan, Srivathsan'
'Asare Okai, Papa Nii'
'Glazunova, Anastasia'
'Chen, Alan'
'Shekhtman, Alexander'
'Royzen, Maksim'

_publ_section_title
;
 Cu(II)-Based Paramagnetic Probe to Study RNA-Protein Interactions by NMR.
;
_journal_issue 7
_journal_name_full 'Inorganic chemistry'
_journal_page_first 3773
_journal_page_last 3780
_journal_paper_doi 10.1021/acs.inorgchem.6b02286
_journal_volume 56
_journal_year 2017
_chemical_formula_sum 'C25 H56 Cl4 Cu2 N8 O19'
_chemical_formula_weight 1041.66
_chemical_name_systematic
; 
 ? 
;
_space_group_crystal_system triclinic
_space_group_IT_number 2
_space_group_name_Hall '-P 1'
_space_group_name_H-M_alt 'P -1'
_symmetry_space_group_name_Hall '-P 1'
_symmetry_space_group_name_H-M 'P -1'
_atom_sites_solution_hydrogens geom
_atom_sites_solution_primary direct
_atom_sites_solution_secondary difmap
_audit_creation_method SHELXL-97
_cell_angle_alpha 106.069(2)
_cell_angle_beta 92.379(2)
_cell_angle_gamma 93.841(2)
_cell_formula_units_Z 2
_cell_length_a 9.0213(9)
_cell_length_b 15.0522(16)
_cell_length_c 16.1154(16)
_cell_measurement_reflns_used 9005
_cell_measurement_temperature 100(2)
_cell_measurement_theta_max 30.58
_cell_measurement_theta_min 2.82
_cell_volume 2094.0(4)
_computing_cell_refinement 'SAINT V.8.27 (Bruker AXS Inc., 2012)'
_computing_data_collection 'APEX2 v.2014.1-1 (Bruker AXS Inc., 2014)'
_computing_data_reduction 'SAINT V.8.27 (Bruker AXS Inc., 2012)'
_computing_molecular_graphics 'SHELXTL Ver. 6.14'
_computing_publication_material 'SHELXTL Ver. 6.14'
_computing_structure_refinement 'SHELXL-97 (Sheldrick, 2008)'
_computing_structure_solution 'SHELXS-97 (Sheldrick, 2008)'
_diffrn_ambient_temperature 100(2)
_diffrn_measured_fraction_theta_full 0.997
_diffrn_measured_fraction_theta_max 0.997
_diffrn_measurement_device_type 'Bruker SMART APEX CCD area-detector'
_diffrn_measurement_method '0.30\% \w scans'
_diffrn_radiation_monochromator graphite
_diffrn_radiation_source 'fine-focus sealed tube'
_diffrn_radiation_type MoK\a
_diffrn_radiation_wavelength 0.71073
_diffrn_reflns_av_R_equivalents 0.0395
_diffrn_reflns_av_sigmaI/netI 0.0214
_diffrn_reflns_limit_h_max 12
_diffrn_reflns_limit_h_min -12
_diffrn_reflns_limit_k_max 21
_diffrn_reflns_limit_k_min -21
_diffrn_reflns_limit_l_max 23
_diffrn_reflns_limit_l_min -23
_diffrn_reflns_number 141785
_diffrn_reflns_theta_full 30.60
_diffrn_reflns_theta_max 30.60
_diffrn_reflns_theta_min 2.82
_exptl_absorpt_coefficient_mu 1.353
_exptl_absorpt_correction_T_max 0.8016
_exptl_absorpt_correction_T_min 0.7398
_exptl_absorpt_correction_type numerical
_exptl_absorpt_process_details
;
SADABS  (Bruker-AXS, 2003)
;
_exptl_crystal_colour blue
_exptl_crystal_density_diffrn 1.652
_exptl_crystal_density_meas ?
_exptl_crystal_density_method none
_exptl_crystal_description block
_exptl_crystal_F_000 1080
_exptl_crystal_size_max 0.24
_exptl_crystal_size_mid 0.21
_exptl_crystal_size_min 0.17
_refine_diff_density_max 0.785
_refine_diff_density_min -0.397
_refine_diff_density_rms 0.082
_refine_ls_extinction_coef noref
_refine_ls_extinction_method none
_refine_ls_goodness_of_fit_ref 1.050
_refine_ls_hydrogen_treatment refall
_refine_ls_matrix_type full
_refine_ls_number_parameters 590
_refine_ls_number_reflns 12830
_refine_ls_number_restraints 12
_refine_ls_restrained_S_all 1.053
_refine_ls_R_factor_all 0.0430
_refine_ls_R_factor_gt 0.0316
_refine_ls_shift/su_max 0.001
_refine_ls_shift/su_mean 0.000
_refine_ls_structure_factor_coef Fsqd
_refine_ls_weighting_details 'calc w=1/[\s^2^(Fo^2^)+(0.0393P)^2^+1.4228P] where P=(Fo^2^+2Fc^2^)/3'
_refine_ls_weighting_scheme calc
_refine_ls_wR_factor_gt 0.0745
_refine_ls_wR_factor_ref 0.0794
_reflns_number_gt 10869
_reflns_number_total 12830
_reflns_threshold_expression >2sigma(I)
_cod_data_source_file ic6b02286_si_002.cif
_cod_data_source_block sad_a
_cod_depositor_comments
;
The following automatic conversions were performed:

'_exptl_crystal_density_meas' value 'not measured' was changed to '?'
- the value is perceived as not measured.

Automatic conversion script
Id: cif_fix_values 4973 2017-02-22 13:04:09Z antanas 
;
_cod_database_code 4345613

loop_
_symmetry_equiv_pos_as_xyz
'x, y, z'
'-x, -y, -z'

loop_
_atom_site_label
_atom_site_type_symbol
_atom_site_fract_x
_atom_site_fract_y
_atom_site_fract_z
_atom_site_U_iso_or_equiv
_atom_site_adp_type
_atom_site_occupancy
_atom_site_symmetry_multiplicity
_atom_site_calc_flag
_atom_site_refinement_flags
_atom_site_disorder_assembly
_atom_site_disorder_group
Cu1 Cu 0.65972(2) 0.947882(12) 0.288361(11) 0.01131(4) Uani 1 1 d . . .
Cu2 Cu 0.79693(2) 0.545164(12) 0.770133(11) 0.01147(4) Uani 1 1 d . . .
N1 N 0.84621(16) 0.41235(10) 0.73281(9) 0.0170(3) Uani 1 1 d . . .
H1 H 0.796(2) 0.3806(15) 0.6931(15) 0.021(5) Uiso 1 1 d . . .
N2 N 0.94369(17) 0.56733(10) 0.68612(9) 0.0203(3) Uani 1 1 d D . .
H2 H 0.907(2) 0.5878(14) 0.6482(12) 0.021(5) Uiso 1 1 d D . .
N3 N 0.84148(15) 0.68138(9) 0.83429(9) 0.0149(2) Uani 1 1 d . . .
N4 N 0.75729(15) 0.52477(9) 0.88661(8) 0.0143(2) Uani 1 1 d . . .
H4 H 0.671(2) 0.5049(14) 0.8915(13) 0.015(5) Uiso 1 1 d . . .
N5 N 0.53682(15) 0.83874(10) 0.20833(9) 0.0164(3) Uani 1 1 d . . .
H5 H 0.447(3) 0.8457(15) 0.2089(14) 0.022(5) Uiso 1 1 d . . .
N6 N 0.66037(15) 1.00346(9) 0.18649(8) 0.0149(2) Uani 1 1 d . . .
N7 N 0.85924(14) 1.01980(9) 0.32777(9) 0.0139(2) Uani 1 1 d . . .
H7 H 0.854(2) 1.0593(15) 0.3739(14) 0.019(5) Uiso 1 1 d . . .
N8 N 0.72587(15) 0.85904(9) 0.35239(9) 0.0144(2) Uani 1 1 d . . .
H8 H 0.669(3) 0.8506(15) 0.3881(15) 0.023(5) Uiso 1 1 d . . .
O1 O 0.55438(15) 0.17358(12) 0.54992(9) 0.0332(3) Uani 1 1 d . . .
O2 O 0.73113(16) 0.17214(10) 0.66163(8) 0.0272(3) Uani 1 1 d . . .
O3 O 0.77372(17) 0.10139(10) 0.51567(8) 0.0305(3) Uani 1 1 d . . .
O4 O 0.78295(19) 0.26334(10) 0.56820(9) 0.0350(3) Uani 1 1 d . . .
O5 O 0.78784(15) 0.09917(9) 0.82396(8) 0.0259(3) Uani 1 1 d . . .
O6 O 0.90977(14) 0.12679(8) 0.96196(8) 0.0204(2) Uani 1 1 d . . .
O7 O 1.00448(13) 0.20236(9) 0.86351(8) 0.0211(2) Uani 1 1 d . . .
C1 C 0.9652(2) 0.71786(12) 0.78956(12) 0.0219(3) Uani 1 1 d . . .
H1A H 1.0322 0.7644 0.8328 0.026 Uiso 1 1 calc R . .
H1B H 0.9228 0.7485 0.7480 0.026 Uiso 1 1 calc R . .
C2 C 1.0524(2) 0.63913(13) 0.74217(12) 0.0242(4) Uani 1 1 d . . .
H2A H 1.1257 0.6612 0.7068 0.029 Uiso 1 1 calc R . .
H2B H 1.1065 0.6135 0.7839 0.029 Uiso 1 1 calc R . .
C3 C 1.0063(2) 0.47784(13) 0.64449(12) 0.0272(4) Uani 1 1 d . . .
H3A H 1.1109 0.4897 0.6315 0.033 Uiso 1 1 calc R . .
H3B H 0.9487 0.4464 0.5893 0.033 Uiso 1 1 calc R . .
C4 C 0.9994(2) 0.41638(13) 0.70426(12) 0.0234(3) Uani 1 1 d . . .
H4A H 1.0255 0.3533 0.6736 0.028 Uiso 1 1 calc R . .
H4B H 1.0710 0.4420 0.7549 0.028 Uiso 1 1 calc R . .
C5 C 0.8305(2) 0.37384(12) 0.80823(11) 0.0217(3) Uani 1 1 d . . .
H5A H 0.9035 0.3273 0.8067 0.026 Uiso 1 1 calc R . .
H5B H 0.7294 0.3428 0.8054 0.026 Uiso 1 1 calc R . .
C6 C 0.85690(19) 0.45168(12) 0.89135(11) 0.0188(3) Uani 1 1 d . . .
H6A H 0.8350 0.4282 0.9415 0.023 Uiso 1 1 calc R . .
H6B H 0.9621 0.4773 0.8984 0.023 Uiso 1 1 calc R . .
C7 C 0.79204(19) 0.61431(12) 0.95475(10) 0.0197(3) Uani 1 1 d . . .
H7A H 0.8392 0.6027 1.0069 0.024 Uiso 1 1 calc R . .
H7B H 0.6989 0.6441 0.9710 0.024 Uiso 1 1 calc R . .
C8 C 0.89658(19) 0.67843(11) 0.92168(10) 0.0186(3) Uani 1 1 d . . .
H8A H 0.9032 0.7417 0.9621 0.022 Uiso 1 1 calc R . .
H8B H 0.9975 0.6560 0.9188 0.022 Uiso 1 1 calc R . .
C9 C 0.71214(18) 0.73764(11) 0.83610(11) 0.0188(3) Uani 1 1 d . . .
H9A H 0.6721 0.7296 0.7761 0.023 Uiso 1 1 calc R . .
H9B H 0.6328 0.7149 0.8676 0.023 Uiso 1 1 calc R . .
C10 C 0.75208(19) 0.83704(12) 0.87815(11) 0.0205(3) Uani 1 1 d . . .
C11 C 0.7919(2) 0.91613(12) 0.90986(12) 0.0236(3) Uani 1 1 d . . .
H11 H 0.8239 0.9797 0.9353 0.028 Uiso 1 1 calc R . .
C12 C 0.72134(18) 0.77015(11) 0.28292(11) 0.0176(3) Uani 1 1 d . . .
H12A H 0.7379 0.7184 0.3082 0.021 Uiso 1 1 calc R . .
H12B H 0.8000 0.7732 0.2425 0.021 Uiso 1 1 calc R . .
C13 C 0.56889(18) 0.75480(11) 0.23531(11) 0.0192(3) Uani 1 1 d . . .
H13A H 0.5663 0.7005 0.1837 0.023 Uiso 1 1 calc R . .
H13B H 0.4921 0.7421 0.2736 0.023 Uiso 1 1 calc R . .
C14 C 0.58572(19) 0.83763(12) 0.12160(10) 0.0197(3) Uani 1 1 d . . .
H14A H 0.5205 0.7923 0.0763 0.024 Uiso 1 1 calc R . .
H14B H 0.6891 0.8194 0.1159 0.024 Uiso 1 1 calc R . .
C15 C 0.57723(19) 0.93432(12) 0.11111(10) 0.0199(3) Uani 1 1 d . . .
H15A H 0.6212 0.9377 0.0567 0.024 Uiso 1 1 calc R . .
H15B H 0.4719 0.9485 0.1081 0.024 Uiso 1 1 calc R . .
C16 C 0.82303(17) 1.01158(11) 0.17373(10) 0.0165(3) Uani 1 1 d . . .
H16A H 0.8417 1.0459 0.1304 0.020 Uiso 1 1 calc R . .
H16B H 0.8584 0.9490 0.1518 0.020 Uiso 1 1 calc R . .
C17 C 0.90723(18) 1.06254(11) 0.25918(10) 0.0166(3) Uani 1 1 d . . .
H17A H 1.0156 1.0588 0.2532 0.020 Uiso 1 1 calc R . .
H17B H 0.8869 1.1288 0.2753 0.020 Uiso 1 1 calc R . .
C18 C 0.95717(17) 0.94972(11) 0.34295(10) 0.0160(3) Uani 1 1 d . . .
H18A H 1.0510 0.9810 0.3749 0.019 Uiso 1 1 calc R . .
H18B H 0.9819 0.9080 0.2870 0.019 Uiso 1 1 calc R . .
C19 C 0.87624(18) 0.89401(12) 0.39513(10) 0.0170(3) Uani 1 1 d . . .
H19A H 0.9335 0.8412 0.3987 0.020 Uiso 1 1 calc R . .
H19B H 0.8666 0.9336 0.4546 0.020 Uiso 1 1 calc R . .
C20 C 0.59568(18) 1.09502(11) 0.20689(10) 0.0172(3) Uani 1 1 d . . .
H20A H 0.4866 1.0849 0.2093 0.021 Uiso 1 1 calc R . .
H20B H 0.6361 1.1328 0.2649 0.021 Uiso 1 1 calc R . .
C21 C 0.62632(18) 1.14721(12) 0.14396(11) 0.0195(3) Uani 1 1 d . . .
C22 C 0.6561(2) 1.19115(13) 0.09516(12) 0.0231(3) Uani 1 1 d . . .
H22 H 0.6800 1.2263 0.0561 0.028 Uiso 1 1 calc R . .
C23 C 0.5604(3) 0.48524(18) 0.61080(13) 0.0391(5) Uani 1 1 d . . .
H23A H 0.6240 0.5132 0.5754 0.059 Uiso 1 1 calc R . .
H23B H 0.4558 0.4853 0.5918 0.059 Uiso 1 1 calc R . .
H23C H 0.5848 0.4213 0.6043 0.059 Uiso 1 1 calc R . .
C24 C 0.37076(19) 1.05685(14) 0.36897(12) 0.0253(4) Uani 1 1 d . . .
H24A H 0.3732 1.1211 0.3662 0.038 Uiso 1 1 calc R . .
H24B H 0.3175 1.0510 0.4192 0.038 Uiso 1 1 calc R . .
H24C H 0.3196 1.0157 0.3161 0.038 Uiso 1 1 calc R . .
C25 C 0.6354(3) 0.30664(16) 0.39768(14) 0.0354(5) Uani 1 1 d . . .
H25A H 0.5766 0.2940 0.4435 0.053 Uiso 1 1 calc R . .
H25B H 0.5702 0.2992 0.3456 0.053 Uiso 1 1 calc R . .
H25C H 0.6818 0.3703 0.4170 0.053 Uiso 1 1 calc R . .
Cl1 Cl 0.71025(4) 0.17750(3) 0.57450(2) 0.01692(7) Uani 1 1 d . . .
Cl2 Cl 0.87018(4) 0.16789(2) 0.89420(2) 0.01443(7) Uani 1 1 d . . .
Cl4 Cl 0.84203(5) 0.72099(3) 0.54518(3) 0.02046(8) Uani 1 1 d . . .
O8 O 0.77902(15) 0.24342(9) 0.92721(9) 0.0260(3) Uani 1 1 d . . .
O13 O 0.73977(17) 0.70790(13) 0.60729(11) 0.0416(4) Uani 1 1 d . . .
O14 O 0.9546(2) 0.65584(11) 0.53976(10) 0.0410(4) Uani 1 1 d . . .
O15 O 0.7659(2) 0.70721(12) 0.46252(10) 0.0440(4) Uani 1 1 d . . .
O16 O 0.91399(18) 0.81276(10) 0.57369(10) 0.0368(3) Uani 1 1 d . . .
O17 O 0.51921(14) 1.03167(9) 0.37689(8) 0.0228(3) Uani 1 1 d D . .
H17 H 0.559(3) 1.0615(18) 0.4204(13) 0.046(8) Uiso 1 1 d D . .
O18 O 0.58438(14) 0.53754(9) 0.69945(8) 0.0221(3) Uani 1 1 d . . .
H18 H 0.512(4) 0.529(2) 0.725(2) 0.057(9) Uiso 1 1 d . . .
O19 O 0.74744(16) 0.24368(10) 0.37871(9) 0.0292(3) Uani 1 1 d . . .
H19 H 0.807(3) 0.257(2) 0.4214(19) 0.049(8) Uiso 1 1 d . . .
Cl3 Cl 0.35392(7) 0.52090(7) 0.87094(4) 0.01769(14) Uani 0.869(2) 1 d PD A 1
O9 O 0.34246(19) 0.48018(15) 0.77733(11) 0.0412(5) Uani 0.869(2) 1 d PD A 1
O10 O 0.4257(2) 0.45735(14) 0.90867(16) 0.0339(4) Uani 0.869(2) 1 d PD A 1
O11 O 0.2077(2) 0.53195(13) 0.90060(18) 0.0271(5) Uani 0.869(2) 1 d PD A 1
O12 O 0.44251(19) 0.60648(12) 0.89153(14) 0.0354(4) Uani 0.869(2) 1 d PD A 1
Cl3X Cl 0.3603(6) 0.5561(4) 0.8895(4) 0.0317(12) Uani 0.131(2) 1 d PD A 2
O9X O 0.3519(12) 0.5674(10) 0.7979(6) 0.0412(5) Uani 0.131(2) 1 d PD A 2
O10X O 0.4206(15) 0.4653(7) 0.8698(9) 0.031(3) Uani 0.131(2) 1 d PD A 2
O11X O 0.2065(16) 0.5588(13) 0.9061(15) 0.0271(5) Uani 0.131(2) 1 d PD A 2
O12X O 0.4387(12) 0.6228(7) 0.9503(9) 0.0354(4) Uani 0.131(2) 1 d PD A 2

loop_
_atom_site_aniso_label
_atom_site_aniso_U_11
_atom_site_aniso_U_22
_atom_site_aniso_U_33
_atom_site_aniso_U_23
_atom_site_aniso_U_13
_atom_site_aniso_U_12
Cu1 0.00965(8) 0.01262(9) 0.01213(8) 0.00397(6) 0.00151(6) 0.00149(6)
Cu2 0.01268(9) 0.01074(8) 0.01135(8) 0.00374(6) 0.00062(6) 0.00082(6)
N1 0.0190(7) 0.0140(6) 0.0163(6) 0.0014(5) -0.0018(5) 0.0017(5)
N2 0.0239(7) 0.0237(7) 0.0158(6) 0.0091(5) 0.0050(5) 0.0016(6)
N3 0.0151(6) 0.0126(6) 0.0171(6) 0.0050(5) -0.0014(5) -0.0001(5)
N4 0.0117(6) 0.0166(6) 0.0156(6) 0.0068(5) 0.0013(5) -0.0007(5)
N5 0.0114(6) 0.0171(6) 0.0196(6) 0.0030(5) 0.0009(5) 0.0018(5)
N6 0.0142(6) 0.0182(6) 0.0137(6) 0.0059(5) 0.0023(5) 0.0030(5)
N7 0.0129(6) 0.0149(6) 0.0135(6) 0.0034(5) 0.0023(5) 0.0011(5)
N8 0.0124(6) 0.0177(6) 0.0149(6) 0.0067(5) 0.0040(5) 0.0022(5)
O1 0.0164(6) 0.0585(10) 0.0283(7) 0.0186(7) 0.0008(5) 0.0017(6)
O2 0.0322(7) 0.0367(7) 0.0131(5) 0.0062(5) 0.0015(5) 0.0092(6)
O3 0.0409(8) 0.0307(7) 0.0187(6) 0.0015(5) 0.0066(5) 0.0150(6)
O4 0.0515(9) 0.0253(7) 0.0229(7) 0.0019(5) 0.0036(6) -0.0137(6)
O5 0.0248(6) 0.0312(7) 0.0182(6) 0.0040(5) -0.0052(5) -0.0060(5)
O6 0.0275(6) 0.0160(5) 0.0191(6) 0.0086(4) -0.0045(5) -0.0002(5)
O7 0.0160(6) 0.0230(6) 0.0266(6) 0.0100(5) 0.0061(5) 0.0016(5)
C1 0.0214(8) 0.0190(8) 0.0273(8) 0.0107(7) 0.0028(7) -0.0037(6)
C2 0.0214(8) 0.0262(9) 0.0252(8) 0.0085(7) 0.0066(7) -0.0041(7)
C3 0.0281(9) 0.0295(9) 0.0229(8) 0.0036(7) 0.0116(7) 0.0049(7)
C4 0.0197(8) 0.0218(8) 0.0268(9) 0.0022(7) 0.0040(6) 0.0061(6)
C5 0.0271(9) 0.0154(7) 0.0239(8) 0.0080(6) -0.0014(7) 0.0020(6)
C6 0.0195(8) 0.0195(8) 0.0201(7) 0.0099(6) -0.0002(6) 0.0035(6)
C7 0.0221(8) 0.0222(8) 0.0136(7) 0.0039(6) 0.0006(6) -0.0018(6)
C8 0.0202(8) 0.0166(7) 0.0178(7) 0.0041(6) -0.0031(6) -0.0009(6)
C9 0.0168(7) 0.0135(7) 0.0257(8) 0.0053(6) -0.0027(6) 0.0010(6)
C10 0.0183(8) 0.0187(8) 0.0262(8) 0.0084(6) 0.0012(6) 0.0039(6)
C11 0.0252(9) 0.0163(8) 0.0292(9) 0.0063(7) 0.0017(7) 0.0018(6)
C12 0.0174(7) 0.0149(7) 0.0214(7) 0.0060(6) 0.0027(6) 0.0034(6)
C13 0.0170(7) 0.0145(7) 0.0250(8) 0.0039(6) 0.0024(6) -0.0007(6)
C14 0.0185(8) 0.0226(8) 0.0149(7) 0.0001(6) 0.0001(6) 0.0013(6)
C15 0.0190(8) 0.0273(8) 0.0130(7) 0.0050(6) -0.0016(6) 0.0027(6)
C16 0.0143(7) 0.0214(8) 0.0163(7) 0.0080(6) 0.0049(5) 0.0038(6)
C17 0.0142(7) 0.0181(7) 0.0198(7) 0.0087(6) 0.0039(6) 0.0002(6)
C18 0.0114(7) 0.0200(7) 0.0178(7) 0.0074(6) 0.0004(5) 0.0022(6)
C19 0.0150(7) 0.0209(8) 0.0173(7) 0.0088(6) -0.0004(5) 0.0015(6)
C20 0.0163(7) 0.0206(7) 0.0176(7) 0.0088(6) 0.0046(6) 0.0060(6)
C21 0.0164(7) 0.0233(8) 0.0210(8) 0.0085(6) 0.0026(6) 0.0056(6)
C22 0.0213(8) 0.0279(9) 0.0247(8) 0.0139(7) 0.0036(6) 0.0056(7)
C23 0.0373(12) 0.0505(13) 0.0226(9) -0.0015(9) -0.0081(8) 0.0108(10)
C24 0.0162(8) 0.0302(9) 0.0297(9) 0.0067(7) 0.0070(7) 0.0074(7)
C25 0.0364(11) 0.0387(11) 0.0335(10) 0.0111(9) 0.0080(9) 0.0127(9)
Cl1 0.01717(17) 0.01987(17) 0.01259(15) 0.00260(13) 0.00170(12) 0.00131(13)
Cl2 0.01491(16) 0.01498(16) 0.01468(15) 0.00600(12) 0.00149(12) 0.00207(12)
Cl4 0.02342(19) 0.02321(19) 0.01683(17) 0.00882(14) 0.00148(14) 0.00299(15)
O8 0.0296(7) 0.0243(6) 0.0323(7) 0.0168(5) 0.0161(5) 0.0137(5)
O13 0.0292(8) 0.0681(11) 0.0397(8) 0.0336(8) 0.0114(6) 0.0061(7)
O14 0.0566(10) 0.0393(9) 0.0328(8) 0.0129(7) 0.0128(7) 0.0264(8)
O15 0.0556(10) 0.0502(10) 0.0273(8) 0.0189(7) -0.0172(7) -0.0106(8)
O16 0.0391(8) 0.0281(7) 0.0412(8) 0.0092(6) -0.0051(7) -0.0044(6)
O17 0.0149(6) 0.0285(7) 0.0191(6) -0.0039(5) 0.0013(4) 0.0052(5)
O18 0.0174(6) 0.0320(7) 0.0163(5) 0.0065(5) -0.0017(5) 0.0008(5)
O19 0.0276(7) 0.0347(8) 0.0232(7) 0.0036(6) 0.0013(5) 0.0069(6)
Cl3 0.0104(2) 0.0233(4) 0.0195(3) 0.0069(3) 0.00091(18) -0.0014(3)
O9 0.0238(8) 0.0719(14) 0.0219(8) 0.0051(8) 0.0039(6) -0.0053(8)
O10 0.0334(10) 0.0257(9) 0.0456(12) 0.0156(9) -0.0044(9) 0.0045(7)
O11 0.0126(6) 0.0398(14) 0.0273(8) 0.0064(11) 0.0049(5) 0.0023(8)
O12 0.0248(8) 0.0220(8) 0.0593(13) 0.0126(8) 0.0052(8) -0.0059(7)
Cl3X 0.020(2) 0.012(2) 0.057(3) -0.002(2) 0.0024(19) 0.0028(19)
O9X 0.0238(8) 0.0719(14) 0.0219(8) 0.0051(8) 0.0039(6) -0.0053(8)
O10X 0.045(7) 0.016(5) 0.035(7) 0.010(5) -0.012(6) 0.013(5)
O11X 0.0126(6) 0.0398(14) 0.0273(8) 0.0064(11) 0.0049(5) 0.0023(8)
O12X 0.0248(8) 0.0220(8) 0.0593(13) 0.0126(8) 0.0052(8) -0.0059(7)

loop_
_atom_type_symbol
_atom_type_description
_atom_type_scat_dispersion_real
_atom_type_scat_dispersion_imag
_atom_type_scat_source
C C 0.0033 0.0016 'International Tables Vol C Tables 4.2.6.8 and 6.1.1.4'
H H 0.0000 0.0000 'International Tables Vol C Tables 4.2.6.8 and 6.1.1.4'
N N 0.0061 0.0033 'International Tables Vol C Tables 4.2.6.8 and 6.1.1.4'
O O 0.0106 0.0060 'International Tables Vol C Tables 4.2.6.8 and 6.1.1.4'
Cl Cl 0.1484 0.1585 'International Tables Vol C Tables 4.2.6.8 and 6.1.1.4'
Cu Cu 0.3201 1.2651 'International Tables Vol C Tables 4.2.6.8 and 6.1.1.4'

loop_
_geom_angle_atom_site_label_1
_geom_angle_atom_site_label_2
_geom_angle_atom_site_label_3
_geom_angle
N8 Cu1 N5 86.57(6)
N8 Cu1 N7 86.71(5)
N5 Cu1 N7 149.77(6)
N8 Cu1 N6 153.08(5)
N5 Cu1 N6 86.14(6)
N7 Cu1 N6 86.66(5)
N8 Cu1 O17 102.72(5)
N5 Cu1 O17 109.69(5)
N7 Cu1 O17 100.55(5)
N6 Cu1 O17 104.14(5)
N1 Cu2 N2 86.20(6)
N1 Cu2 N4 86.75(6)
N2 Cu2 N4 149.11(6)
N1 Cu2 N3 153.48(6)
N2 Cu2 N3 86.28(6)
N4 Cu2 N3 86.77(5)
N1 Cu2 O18 101.49(6)
N2 Cu2 O18 102.79(6)
N4 Cu2 O18 108.08(5)
N3 Cu2 O18 104.97(5)
C4 N1 C5 114.17(14)
C4 N1 Cu2 104.68(10)
C5 N1 Cu2 107.74(10)
C4 N1 H1 106.7(16)
C5 N1 H1 109.0(16)
Cu2 N1 H1 114.7(16)
C2 N2 C3 114.59(15)
C2 N2 Cu2 102.54(10)
C3 N2 Cu2 108.30(11)
C2 N2 H2 108.9(15)
C3 N2 H2 109.0(15)
Cu2 N2 H2 113.5(16)
C9 N3 C8 113.23(13)
C9 N3 C1 109.61(13)
C8 N3 C1 110.18(13)
C9 N3 Cu2 114.03(10)
C8 N3 Cu2 102.76(9)
C1 N3 Cu2 106.67(10)
C6 N4 C7 114.39(13)
C6 N4 Cu2 102.71(10)
C7 N4 Cu2 108.54(10)
C6 N4 H4 107.8(14)
C7 N4 H4 108.3(14)
Cu2 N4 H4 115.2(14)
C14 N5 C13 114.13(13)
C14 N5 Cu1 103.71(10)
C13 N5 Cu1 107.78(10)
C14 N5 H5 108.3(15)
C13 N5 H5 110.4(15)
Cu1 N5 H5 112.4(15)
C20 N6 C16 112.31(12)
C20 N6 C15 111.80(13)
C16 N6 C15 111.54(12)
C20 N6 Cu1 112.29(9)
C16 N6 Cu1 100.79(9)
C15 N6 Cu1 107.53(10)
C18 N7 C17 114.14(12)
C18 N7 Cu1 104.24(9)
C17 N7 Cu1 108.49(10)
C18 N7 H7 108.2(15)
C17 N7 H7 111.3(15)
Cu1 N7 H7 110.3(15)
C12 N8 C19 114.74(13)
C12 N8 Cu1 102.73(9)
C19 N8 Cu1 108.45(10)
C12 N8 H8 106.8(16)
C19 N8 H8 109.8(16)
Cu1 N8 H8 114.4(16)
N3 C1 C2 109.94(13)
N3 C1 H1A 109.7
C2 C1 H1A 109.7
N3 C1 H1B 109.7
C2 C1 H1B 109.7
H1A C1 H1B 108.2
N2 C2 C1 106.95(15)
N2 C2 H2A 110.3
C1 C2 H2A 110.3
N2 C2 H2B 110.3
C1 C2 H2B 110.3
H2A C2 H2B 108.6
N2 C3 C4 109.70(14)
N2 C3 H3A 109.7
C4 C3 H3A 109.7
N2 C3 H3B 109.7
C4 C3 H3B 109.7
H3A C3 H3B 108.2
N1 C4 C3 108.00(15)
N1 C4 H4A 110.1
C3 C4 H4A 110.1
N1 C4 H4B 110.1
C3 C4 H4B 110.1
H4A C4 H4B 108.4
N1 C5 C6 109.45(13)
N1 C5 H5A 109.8
C6 C5 H5A 109.8
N1 C5 H5B 109.8
C6 C5 H5B 109.8
H5A C5 H5B 108.2
N4 C6 C5 108.00(13)
N4 C6 H6A 110.1
C5 C6 H6A 110.1
N4 C6 H6B 110.1
C5 C6 H6B 110.1
H6A C6 H6B 108.4
N4 C7 C8 110.04(13)
N4 C7 H7A 109.7
C8 C7 H7A 109.7
N4 C7 H7B 109.7
C8 C7 H7B 109.7
H7A C7 H7B 108.2
N3 C8 C7 110.21(13)
N3 C8 H8A 109.6
C7 C8 H8A 109.6
N3 C8 H8B 109.6
C7 C8 H8B 109.6
H8A C8 H8B 108.1
C10 C9 N3 112.14(13)
C10 C9 H9A 109.2
N3 C9 H9A 109.2
C10 C9 H9B 109.2
N3 C9 H9B 109.2
H9A C9 H9B 107.9
C11 C10 C9 176.18(19)
C10 C11 H11 180.0
N8 C12 C13 107.54(13)
N8 C12 H12A 110.2
C13 C12 H12A 110.2
N8 C12 H12B 110.2
C13 C12 H12B 110.2
H12A C12 H12B 108.5
N5 C13 C12 109.61(13)
N5 C13 H13A 109.7
C12 C13 H13A 109.7
N5 C13 H13B 109.7
C12 C13 H13B 109.7
H13A C13 H13B 108.2
N5 C14 C15 108.07(13)
N5 C14 H14A 110.1
C15 C14 H14A 110.1
N5 C14 H14B 110.1
C15 C14 H14B 110.1
H14A C14 H14B 108.4
N6 C15 C14 109.34(13)
N6 C15 H15A 109.8
C14 C15 H15A 109.8
N6 C15 H15B 109.8
C14 C15 H15B 109.8
H15A C15 H15B 108.3
N6 C16 C17 109.66(12)
N6 C16 H16A 109.7
C17 C16 H16A 109.7
N6 C16 H16B 109.7
C17 C16 H16B 109.7
H16A C16 H16B 108.2
N7 C17 C16 109.48(13)
N7 C17 H17A 109.8
C16 C17 H17A 109.8
N7 C17 H17B 109.8
C16 C17 H17B 109.8
H17A C17 H17B 108.2
N7 C18 C19 108.71(12)
N7 C18 H18A 109.9
C19 C18 H18A 109.9
N7 C18 H18B 109.9
C19 C18 H18B 109.9
H18A C18 H18B 108.3
N8 C19 C18 109.11(12)
N8 C19 H19A 109.9
C18 C19 H19A 109.9
N8 C19 H19B 109.9
C18 C19 H19B 109.9
H19A C19 H19B 108.3
C21 C20 N6 113.71(13)
C21 C20 H20A 108.8
N6 C20 H20A 108.8
C21 C20 H20B 108.8
N6 C20 H20B 108.8
H20A C20 H20B 107.7
C22 C21 C20 177.32(19)
C21 C22 H22 180.0
O18 C23 H23A 109.5
O18 C23 H23B 109.5
H23A C23 H23B 109.5
O18 C23 H23C 109.5
H23A C23 H23C 109.5
H23B C23 H23C 109.5
O17 C24 H24A 109.5
O17 C24 H24B 109.5
H24A C24 H24B 109.5
O17 C24 H24C 109.5
H24A C24 H24C 109.5
H24B C24 H24C 109.5
O19 C25 H25A 109.5
O19 C25 H25B 109.5
H25A C25 H25B 109.5
O19 C25 H25C 109.5
H25A C25 H25C 109.5
H25B C25 H25C 109.5
O2 Cl1 O1 110.56(8)
O2 Cl1 O3 110.28(8)
O1 Cl1 O3 108.45(9)
O2 Cl1 O4 109.16(9)
O1 Cl1 O4 109.43(10)
O3 Cl1 O4 108.93(9)
O6 Cl2 O8 109.72(8)
O6 Cl2 O5 109.63(8)
O8 Cl2 O5 109.12(9)
O6 Cl2 O7 109.06(8)
O8 Cl2 O7 109.56(8)
O5 Cl2 O7 109.74(8)
O15 Cl4 O16 109.66(10)
O15 Cl4 O13 110.54(10)
O16 Cl4 O13 109.51(11)
O15 Cl4 O14 110.43(11)
O16 Cl4 O14 108.19(10)
O13 Cl4 O14 108.46(10)
C24 O17 Cu1 133.51(11)
C24 O17 H17 111(2)
Cu1 O17 H17 115(2)
C23 O18 Cu2 121.40(12)
C23 O18 H18 109(2)
Cu2 O18 H18 116(2)
C25 O19 H19 107(2)
O12 Cl3 O11 112.06(11)
O12 Cl3 O10 109.30(12)
O11 Cl3 O10 109.78(14)
O12 Cl3 O9 109.34(13)
O11 Cl3 O9 108.77(14)
O10 Cl3 O9 107.46(15)
O12X Cl3X O11X 109.3(10)
O12X Cl3X O10X 115.1(8)
O11X Cl3X O10X 116.9(10)
O12X Cl3X O9X 116.8(8)
O11X Cl3X O9X 99.1(11)
O10X Cl3X O9X 98.4(9)

loop_
_geom_bond_atom_site_label_1
_geom_bond_atom_site_label_2
_geom_bond_distance
Cu1 N8 2.0072(14)
Cu1 N5 2.0139(14)
Cu1 N7 2.0195(13)
Cu1 N6 2.0385(13)
Cu1 O17 2.1450(12)
Cu2 N1 2.0078(14)
Cu2 N2 2.0092(14)
Cu2 N4 2.0263(13)
Cu2 N3 2.0288(13)
Cu2 O18 2.1690(13)
N1 C4 1.477(2)
N1 C5 1.492(2)
N1 H1 0.79(2)
N2 C2 1.480(2)
N2 C3 1.489(2)
N2 H2 0.824(15)
N3 C9 1.484(2)
N3 C8 1.487(2)
N3 C1 1.507(2)
N4 C6 1.482(2)
N4 C7 1.489(2)
N4 H4 0.83(2)
N5 C14 1.479(2)
N5 C13 1.487(2)
N5 H5 0.83(2)
N6 C20 1.490(2)
N6 C16 1.492(2)
N6 C15 1.497(2)
N7 C18 1.484(2)
N7 C17 1.490(2)
N7 H7 0.82(2)
N8 C12 1.485(2)
N8 C19 1.489(2)
N8 H8 0.81(2)
O1 Cl1 1.4378(14)
O2 Cl1 1.4340(13)
O3 Cl1 1.4390(13)
O4 Cl1 1.4404(14)
O5 Cl2 1.4429(13)
O6 Cl2 1.4401(12)
O7 Cl2 1.4453(12)
C1 C2 1.510(3)
C1 H1A 0.9900
C1 H1B 0.9900
C2 H2A 0.9900
C2 H2B 0.9900
C3 C4 1.509(3)
C3 H3A 0.9900
C3 H3B 0.9900
C4 H4A 0.9900
C4 H4B 0.9900
C5 C6 1.514(2)
C5 H5A 0.9900
C5 H5B 0.9900
C6 H6A 0.9900
C6 H6B 0.9900
C7 C8 1.520(2)
C7 H7A 0.9900
C7 H7B 0.9900
C8 H8A 0.9900
C8 H8B 0.9900
C9 C10 1.474(2)
C9 H9A 0.9900
C9 H9B 0.9900
C10 C11 1.183(2)
C11 H11 0.9500
C12 C13 1.518(2)
C12 H12A 0.9900
C12 H12B 0.9900
C13 H13A 0.9900
C13 H13B 0.9900
C14 C15 1.517(2)
C14 H14A 0.9900
C14 H14B 0.9900
C15 H15A 0.9900
C15 H15B 0.9900
C16 C17 1.521(2)
C16 H16A 0.9900
C16 H16B 0.9900
C17 H17A 0.9900
C17 H17B 0.9900
C18 C19 1.517(2)
C18 H18A 0.9900
C18 H18B 0.9900
C19 H19A 0.9900
C19 H19B 0.9900
C20 C21 1.469(2)
C20 H20A 0.9900
C20 H20B 0.9900
C21 C22 1.187(2)
C22 H22 0.9500
C23 O18 1.427(2)
C23 H23A 0.9800
C23 H23B 0.9800
C23 H23C 0.9800
C24 O17 1.426(2)
C24 H24A 0.9800
C24 H24B 0.9800
C24 H24C 0.9800
C25 O19 1.417(3)
C25 H25A 0.9800
C25 H25B 0.9800
C25 H25C 0.9800
Cl2 O8 1.4417(13)
Cl4 O15 1.4288(15)
Cl4 O16 1.4298(15)
Cl4 O13 1.4329(15)
Cl4 O14 1.4467(16)
O17 H17 0.779(17)
O18 H18 0.81(3)
O19 H19 0.82(3)
Cl3 O12 1.4183(17)
Cl3 O11 1.426(2)
Cl3 O10 1.441(2)
Cl3 O9 1.4590(18)
Cl3X O12X 1.330(11)
Cl3X O11X 1.425(13)
Cl3X O10X 1.462(10)
Cl3X O9X 1.533(11)
